data_4101269
loop_
_publ_author_name
'Ye, Qiong'
'Song, Yu-Mei'
'Wang, Guo-Xi'
'Chen, Kai'
'Fu, Da-Wei'
'Chan, Philip Wai Hong'
'Zhu, Jin-Song'
'Huang, Songping D'
'Xiong, Ren-Gen'

_publ_section_title
;
 Ferroelectric metal-organic framework with a high dielectric constant.
;
_journal_issue 20
_journal_name_full 'Journal of the American Chemical Society'
_journal_page_first 6554
_journal_page_last 6555
_journal_paper_doi 10.1021/ja060856p
_journal_volume 128
_journal_year 2006
_chemical_formula_sum 'C13 H14 Cd Cl N5 O2'
_chemical_formula_weight 420.14
_chemical_name_systematic
; 
 ? 
;
_space_group_IT_number 9
_symmetry_cell_setting monoclinic
_symmetry_space_group_name_Hall 'C -2yc'
_symmetry_space_group_name_H-M 'C 1 c 1'
_atom_sites_solution_hydrogens geom
_atom_sites_solution_primary direct
_atom_sites_solution_secondary difmap
_audit_creation_method SHELXL-97
_cell_angle_alpha 90.00
_cell_angle_beta 115.028(2)
_cell_angle_gamma 90.00
_cell_formula_units_Z 4
_cell_length_a 9.0860(17)
_cell_length_b 24.088(4)
_cell_length_c 7.7691(14)
_cell_measurement_reflns_used 1754
_cell_measurement_temperature 273(2)
_cell_measurement_theta_max 26.22
_cell_measurement_theta_min 2.61
_cell_volume 1540.7(5)
_computing_cell_refinement SMART
_computing_data_collection 'SMART (Bruker, 2000)'
_computing_data_reduction 'SAINT (Bruker, 2000)'
_computing_molecular_graphics SHELXTL
_computing_publication_material SHELXTL
_computing_structure_refinement 'SHELXL-97 (Sheldrick, 1997)'
_computing_structure_solution 'SHELXS-97 (Sheldrick, 1990)'
_diffrn_ambient_temperature 273(2)
_diffrn_measured_fraction_theta_full 1.000
_diffrn_measured_fraction_theta_max 1.000
_diffrn_measurement_device_type 'Bruker Smart Apex CCD area detector'
_diffrn_measurement_method 'phi and omega scans'
_diffrn_radiation_monochromator graphite
_diffrn_radiation_source 'fine-focus sealed tube'
_diffrn_radiation_type MoK\a
_diffrn_radiation_wavelength 0.71073
_diffrn_reflns_av_R_equivalents 0.0439
_diffrn_reflns_av_sigmaI/netI 0.0504
_diffrn_reflns_limit_h_max 10
_diffrn_reflns_limit_h_min -11
_diffrn_reflns_limit_k_max 29
_diffrn_reflns_limit_k_min -29
_diffrn_reflns_limit_l_max 9
_diffrn_reflns_limit_l_min -9
_diffrn_reflns_number 5434
_diffrn_reflns_theta_full 25.99
_diffrn_reflns_theta_max 25.99
_diffrn_reflns_theta_min 1.69
_exptl_absorpt_coefficient_mu 1.604
_exptl_absorpt_correction_T_max 0.69
_exptl_absorpt_correction_T_min 0.62
_exptl_absorpt_correction_type multi-scan
_exptl_absorpt_process_details 'SADABS, Bruker(2000)'
_exptl_crystal_colour colorless
_exptl_crystal_density_diffrn 1.811
_exptl_crystal_density_method 'not measured'
_exptl_crystal_description block
_exptl_crystal_F_000 832
_exptl_crystal_size_max 0.31
_exptl_crystal_size_mid 0.25
_exptl_crystal_size_min 0.23
_refine_diff_density_max 0.503
_refine_diff_density_min -1.502
_refine_diff_density_rms 0.126
_refine_ls_abs_structure_details 'Flack H D (1983), Acta Cryst. A39, 876-881'
_refine_ls_abs_structure_Flack 0.10(6)
_refine_ls_extinction_method none
_refine_ls_goodness_of_fit_ref 1.029
_refine_ls_hydrogen_treatment mixed
_refine_ls_matrix_type full
_refine_ls_number_parameters 199
_refine_ls_number_reflns 2940
_refine_ls_number_restraints 2
_refine_ls_restrained_S_all 1.028
_refine_ls_R_factor_all 0.0554
_refine_ls_R_factor_gt 0.0515
_refine_ls_shift/su_max 0.000
_refine_ls_shift/su_mean 0.000
_refine_ls_structure_factor_coef Fsqd
_refine_ls_weighting_details 'calc w=1/[\s^2^(Fo^2^)+(0.0900P)^2^+1.9900P] where P=(Fo^2^+2Fc^2^)/3'
_refine_ls_weighting_scheme calc
_refine_ls_wR_factor_gt 0.1268
_refine_ls_wR_factor_ref 0.1282
_reflns_number_gt 2721
_reflns_number_total 2940
_reflns_threshold_expression >2sigma(I)
_cod_data_source_file ja060856psi20060210_011454.cif
_cod_data_source_block 1
_cod_original_sg_symbol_H-M Cc
_cod_database_code 4101269

loop_
_symmetry_equiv_pos_as_xyz
'x, y, z'
'x, -y, z+1/2'
'x+1/2, y+1/2, z'
'x+1/2, -y+1/2, z+1/2'

loop_
_atom_site_label
_atom_site_type_symbol
_atom_site_fract_x
_atom_site_fract_y
_atom_site_fract_z
_atom_site_U_iso_or_equiv
_atom_site_adp_type
_atom_site_occupancy
_atom_site_symmetry_multiplicity
_atom_site_calc_flag
_atom_site_refinement_flags
Cd1 Cd 0.13822(7) 0.472830(18) 0.62266(7) 0.03065(17) Uani 1 1 d .
Cl1 Cl 0.3665(3) 0.44560(11) 0.8852(4) 0.0570(6) Uani 1 1 d .
O1 O 0.3638(7) 0.0658(3) 0.4529(8) 0.0361(13) Uani 1 1 d .
O2 O 0.5308(7) 0.0237(2) 0.3525(9) 0.0376(13) Uani 1 1 d .
N1 N 0.2883(9) 0.4027(2) 0.1894(9) 0.0304(14) Uani 1 1 d .
N2 N 0.2386(9) 0.4425(3) 0.2625(11) 0.0355(15) Uani 1 1 d .
N3 N 0.2565(9) 0.4260(3) 0.4363(11) 0.0400(16) Uani 1 1 d .
N4 N 0.3198(8) 0.3756(3) 0.4695(9) 0.0296(13) Uani 1 1 d .
H4A H 0.3430 0.3554 0.5689 0.036 Uiso 1 1 calc R
N5 N 0.4819(8) 0.1086(3) 0.0878(10) 0.0355(15) Uani 1 1 d .
C1 C 0.3395(9) 0.3635(3) 0.3148(11) 0.0317(16) Uani 1 1 d .
C2 C 0.4060(11) 0.3087(3) 0.2896(12) 0.0348(17) Uani 1 1 d .
C3 C 0.4237(10) 0.2652(4) 0.4176(12) 0.0369(18) Uani 1 1 d .
H3 H 0.3997 0.2705 0.5216 0.044 Uiso 1 1 calc R
C4 C 0.4786(11) 0.2137(4) 0.3837(12) 0.0396(19) Uani 1 1 d .
H4 H 0.4868 0.1839 0.4632 0.048 Uiso 1 1 calc R
C5 C 0.5195(9) 0.2070(3) 0.2368(10) 0.0290(15) Uani 1 1 d .
C6 C 0.5076(10) 0.2498(4) 0.1123(12) 0.0353(18) Uani 1 1 d .
H6 H 0.5382 0.2447 0.0133 0.042 Uiso 1 1 calc R
C7 C 0.4487(11) 0.3004(4) 0.1399(13) 0.043(2) Uani 1 1 d .
H7 H 0.4375 0.3295 0.0564 0.052 Uiso 1 1 calc R
C8 C 0.5896(10) 0.1494(3) 0.2056(11) 0.0311(16) Uani 1 1 d .
H8A H 0.6679 0.1574 0.1544 0.037 Uiso 1 1 calc R
H8B H 0.6492 0.1328 0.3297 0.037 Uiso 1 1 calc R
C9 C 0.3818(10) 0.1275(4) -0.1153(12) 0.0377(18) Uani 1 1 d .
H9A H 0.4466 0.1283 -0.1875 0.045 Uiso 1 1 calc R
H9B H 0.3354 0.1640 -0.1190 0.045 Uiso 1 1 calc R
C10 C 0.2491(12) 0.0827(4) -0.1907(13) 0.044(2) Uani 1 1 d .
H10A H 0.2830 0.0529 -0.2497 0.053 Uiso 1 1 calc R
H10B H 0.1493 0.0985 -0.2848 0.053 Uiso 1 1 calc R
C11 C 0.2209(10) 0.0596(4) -0.0140(12) 0.0380(19) Uani 1 1 d .
H11A H 0.1123 0.0678 -0.0265 0.046 Uiso 1 1 calc R
H11B H 0.2398 0.0199 0.0017 0.046 Uiso 1 1 calc R
C12 C 0.3526(10) 0.0928(3) 0.1529(12) 0.0386(19) Uani 1 1 d .
H12 H 0.3030 0.1268 0.1736 0.046 Uiso 1 1 calc R
C13 C 0.4227(9) 0.0593(3) 0.3390(11) 0.0303(16) Uani 1 1 d .

loop_
_atom_site_aniso_label
_atom_site_aniso_U_11
_atom_site_aniso_U_22
_atom_site_aniso_U_33
_atom_site_aniso_U_23
_atom_site_aniso_U_13
_atom_site_aniso_U_12
Cd1 0.0323(2) 0.0283(2) 0.0298(3) 0.0019(3) 0.01166(18) -0.0001(3)
Cl1 0.0596(15) 0.0508(14) 0.0559(15) 0.0000(11) 0.0197(12) 0.0065(12)
O1 0.030(3) 0.051(4) 0.033(3) -0.001(2) 0.019(2) 0.001(2)
O2 0.033(3) 0.036(3) 0.039(3) -0.004(2) 0.010(2) 0.001(2)
N1 0.051(4) 0.021(3) 0.029(3) 0.006(2) 0.026(3) -0.001(3)
N2 0.034(4) 0.027(3) 0.046(4) -0.002(3) 0.018(3) -0.003(3)
N3 0.039(4) 0.031(4) 0.042(4) -0.006(3) 0.009(3) -0.004(3)
N4 0.036(3) 0.029(3) 0.031(3) -0.005(3) 0.020(3) -0.005(3)
N5 0.028(3) 0.044(4) 0.028(3) 0.000(3) 0.005(3) 0.002(3)
C1 0.025(4) 0.035(4) 0.029(4) -0.001(3) 0.006(3) -0.004(3)
C2 0.043(4) 0.036(4) 0.036(4) -0.001(3) 0.028(4) -0.006(3)
C3 0.039(5) 0.049(5) 0.026(4) -0.003(3) 0.017(3) -0.001(4)
C4 0.039(5) 0.041(5) 0.033(4) 0.003(3) 0.009(3) 0.005(4)
C5 0.027(4) 0.029(4) 0.025(3) -0.009(3) 0.005(3) -0.004(3)
C6 0.039(5) 0.039(4) 0.040(4) 0.005(3) 0.028(4) 0.012(3)
C7 0.046(5) 0.054(5) 0.033(4) -0.004(4) 0.020(4) -0.002(4)
C8 0.035(4) 0.037(4) 0.037(4) -0.003(3) 0.031(3) 0.001(3)
C9 0.040(4) 0.048(5) 0.032(4) -0.009(3) 0.022(4) -0.008(4)
C10 0.052(5) 0.043(5) 0.037(5) -0.007(4) 0.018(4) 0.005(4)
C11 0.017(3) 0.047(5) 0.042(5) -0.003(4) 0.004(3) -0.012(3)
C12 0.039(4) 0.031(4) 0.035(4) -0.004(3) 0.005(3) -0.010(3)
C13 0.021(4) 0.031(4) 0.032(4) -0.004(3) 0.004(3) 0.002(3)

loop_
_atom_type_symbol
_atom_type_description
_atom_type_scat_dispersion_real
_atom_type_scat_dispersion_imag
_atom_type_scat_source
C C 0.0033 0.0016 'International Tables Vol C Tables 4.2.6.8 and 6.1.1.4'
H H 0.0000 0.0000 'International Tables Vol C Tables 4.2.6.8 and 6.1.1.4'
N N 0.0061 0.0033 'International Tables Vol C Tables 4.2.6.8 and 6.1.1.4'
O O 0.0106 0.0060 'International Tables Vol C Tables 4.2.6.8 and 6.1.1.4'
Cd Cd -0.8075 1.2024 'International Tables Vol C Tables 4.2.6.8 and 6.1.1.4'
Cl Cl 0.1484 0.1585 'International Tables Vol C Tables 4.2.6.8 and 6.1.1.4'

loop_
_geom_angle_atom_site_label_1
_geom_angle_atom_site_label_2
_geom_angle_atom_site_label_3
_geom_angle
_geom_angle_site_symmetry_1
_geom_angle_site_symmetry_3
O2 Cd1 Cl1 148.00(18) 3_455 .
O2 Cd1 N2 83.5(2) 3_455 2_565
Cl1 Cd1 N2 78.84(19) . 2_565
O2 Cd1 N5 109.9(2) 3_455 4_455
Cl1 Cd1 N5 97.87(18) . 4_455
N2 Cd1 N5 152.1(2) 2_565 4_455
O2 Cd1 O2 121.7(2) 3_455 4_455
Cl1 Cd1 O2 81.19(16) . 4_455
N2 Cd1 O2 79.7(2) 2_565 4_455
N5 Cd1 O2 72.4(2) 4_455 4_455
O2 Cd1 N3 79.9(2) 3_455 .
Cl1 Cd1 N3 86.3(2) . .
N2 Cd1 N3 120.5(2) 2_565 .
N5 Cd1 N3 86.7(2) 4_455 .
O2 Cd1 N3 153.7(2) 4_455 .
C13 O2 Cd1 117.1(5) . 3_545
C13 O2 Cd1 117.6(5) . 4_554
Cd1 O2 Cd1 124.3(3) 3_545 4_554
N2 N1 C1 107.0(7) . .
N1 N2 N3 107.7(7) . .
N1 N2 Cd1 126.3(5) . 2_564
N3 N2 Cd1 126.0(5) . 2_564
N4 N3 N2 109.0(7) . .
N4 N3 Cd1 125.4(6) . .
N2 N3 Cd1 124.4(5) . .
N3 N4 C1 103.9(7) . .
N3 N4 H4A 128.0 . .
C1 N4 H4A 128.0 . .
C8 N5 C12 112.4(6) . .
C8 N5 C9 114.2(7) . .
C12 N5 C9 102.4(6) . .
C8 N5 Cd1 106.5(5) . 4_554
C12 N5 Cd1 105.4(5) . 4_554
C9 N5 Cd1 115.6(5) . 4_554
N1 C1 N4 112.3(7) . .
N1 C1 C2 125.5(7) . .
N4 C1 C2 122.1(7) . .
C7 C2 C3 119.8(8) . .
C7 C2 C1 120.5(8) . .
C3 C2 C1 119.7(7) . .
C4 C3 C2 118.0(8) . .
C4 C3 H3 121.0 . .
C2 C3 H3 121.0 . .
C5 C4 C3 120.7(8) . .
C5 C4 H4 119.7 . .
C3 C4 H4 119.7 . .
C4 C5 C6 122.2(7) . .
C4 C5 C8 120.3(7) . .
C6 C5 C8 117.5(6) . .
C7 C6 C5 117.9(7) . .
C7 C6 H6 121.0 . .
C5 C6 H6 121.0 . .
C6 C7 C2 121.3(9) . .
C6 C7 H7 119.3 . .
C2 C7 H7 119.3 . .
N5 C8 C5 119.6(7) . .
N5 C8 H8A 107.4 . .
C5 C8 H8A 107.4 . .
N5 C8 H8B 107.4 . .
C5 C8 H8B 107.4 . .
H8A C8 H8B 107.0 . .
N5 C9 C10 102.4(7) . .
N5 C9 H9A 111.3 . .
C10 C9 H9A 111.3 . .
N5 C9 H9B 111.3 . .
C10 C9 H9B 111.3 . .
H9A C9 H9B 109.2 . .
C9 C10 C11 107.6(7) . .
C9 C10 H10A 110.2 . .
C11 C10 H10A 110.2 . .
C9 C10 H10B 110.2 . .
C11 C10 H10B 110.2 . .
H10A C10 H10B 108.5 . .
C12 C11 C10 100.9(7) . .
C12 C11 H11A 111.6 . .
C10 C11 H11A 111.6 . .
C12 C11 H11B 111.6 . .
C10 C11 H11B 111.6 . .
H11A C11 H11B 109.4 . .
N5 C12 C13 112.1(7) . .
N5 C12 C11 106.4(7) . .
C13 C12 C11 112.2(7) . .
N5 C12 H12 108.7 . .
C13 C12 H12 108.7 . .
C11 C12 H12 108.7 . .
O1 C13 O2 125.8(8) . .
O1 C13 C12 118.6(7) . .
O2 C13 C12 115.4(8) . .

loop_
_geom_bond_atom_site_label_1
_geom_bond_atom_site_label_2
_geom_bond_distance
_geom_bond_site_symmetry_2
Cd1 O2 2.264(6) 3_455
Cd1 Cl1 2.305(3) .
Cd1 N2 2.309(7) 2_565
Cd1 N5 2.369(7) 4_455
Cd1 O2 2.372(7) 4_455
Cd1 N3 2.417(8) .
O1 C13 1.223(10) .
O2 C13 1.273(10) .
O2 Cd1 2.264(6) 3_545
O2 Cd1 2.372(7) 4_554
N1 N2 1.289(9) .
N1 C1 1.294(10) .
N2 N3 1.350(11) .
N2 Cd1 2.309(7) 2_564
N3 N4 1.320(10) .
N4 C1 1.321(11) .
N4 H4A 0.8600 .
N5 C8 1.415(11) .
N5 C12 1.511(12) .
N5 C9 1.520(11) .
N5 Cd1 2.369(7) 4_554
C1 C2 1.498(12) .
C2 C7 1.387(12) .
C2 C3 1.406(12) .
C3 C4 1.403(12) .
C3 H3 0.9300 .
C4 C5 1.351(12) .
C4 H4 0.9300 .
C5 C6 1.386(11) .
C5 C8 1.588(10) .
C6 C7 1.385(12) .
C6 H6 0.9300 .
C7 H7 0.9300 .
C8 H8A 0.9700 .
C8 H8B 0.9700 .
C9 C10 1.537(12) .
C9 H9A 0.9700 .
C9 H9B 0.9700 .
C10 C11 1.600(13) .
C10 H10A 0.9700 .
C10 H10B 0.9700 .
C11 C12 1.562(11) .
C11 H11A 0.9700 .
C11 H11B 0.9700 .
C12 C13 1.539(12) .
C12 H12 0.9800 .
